data_4104400
loop_
_publ_author_name
'Alicea A. Leitch'
'Xueyang Yu'
'Stephen M. Winter'
'Richard A. Secco'
'Paul A. Dube'
'Richard T. Oakley'

_publ_section_title
;
 Structure and Property Correlations in Heavy Atom Radical Conductors
;
_journal_name_full 'Journal of the American Chemical Society'
_journal_page_first 7112
_journal_page_last 7125
_journal_paper_doi 10.1021/ja900853t
_journal_volume 131
_journal_year 2009
_chemical_formula_sum 'C6 H3 Cl N3 S2 Se2'
_chemical_formula_weight 374.60
_chemical_name_common ClBPSTMe
_chemical_name_systematic
; 
 ? 
;
_space_group_IT_number 19
_symmetry_cell_setting orthorhombic
_symmetry_space_group_name_Hall 'P 2ac 2ab'
_symmetry_space_group_name_H-M 'P 21 21 21'
_atom_sites_solution_hydrogens geom
_atom_sites_solution_primary direct
_atom_sites_solution_secondary difmap
_audit_creation_method SHELXL-97
_cell_angle_alpha 90.00
_cell_angle_beta 90.00
_cell_angle_gamma 90.00
_cell_formula_units_Z 4
_cell_length_a 4.1932(2)
_cell_length_b 15.1413(8)
_cell_length_c 16.1531(8)
_cell_measurement_reflns_used 3500
_cell_measurement_temperature 295(2)
_cell_measurement_theta_max 26.27
_cell_measurement_theta_min 2.52
_cell_volume 1025.57(9)
_computing_cell_refinement 'APEX II'
_computing_data_collection 'APEX II'
_computing_data_reduction 'APEX II'
_computing_structure_refinement 'SHELXL-97 (Sheldrick, 1997)'
_computing_structure_solution 'SHELXS-97 (Sheldrick, 1990)'
_diffrn_ambient_temperature 295(2)
_diffrn_measured_fraction_theta_full 0.998
_diffrn_measured_fraction_theta_max 0.998
_diffrn_measurement_device_type 'CCD detector'
_diffrn_measurement_method 'phi and omega scans'
_diffrn_radiation_monochromator graphite
_diffrn_radiation_source 'fine-focus sealed tube'
_diffrn_radiation_type MoK\a
_diffrn_radiation_wavelength 0.71073
_diffrn_reflns_av_R_equivalents 0.0409
_diffrn_reflns_av_sigmaI/netI 0.0405
_diffrn_reflns_limit_h_max 5
_diffrn_reflns_limit_h_min -5
_diffrn_reflns_limit_k_max 13
_diffrn_reflns_limit_k_min -20
_diffrn_reflns_limit_l_max 20
_diffrn_reflns_limit_l_min -22
_diffrn_reflns_number 14437
_diffrn_reflns_theta_full 29.13
_diffrn_reflns_theta_max 29.13
_diffrn_reflns_theta_min 2.52
_exptl_absorpt_coefficient_mu 7.836
_exptl_absorpt_correction_T_max 0.8590
_exptl_absorpt_correction_T_min 0.1336
_exptl_absorpt_correction_type analytical
_exptl_absorpt_process_details SADABS
_exptl_crystal_colour black
_exptl_crystal_density_diffrn 2.426
_exptl_crystal_density_method 'not measured'
_exptl_crystal_description needle
_exptl_crystal_F_000 708
_exptl_crystal_size_max 0.43
_exptl_crystal_size_mid 0.03
_exptl_crystal_size_min 0.02
_refine_diff_density_max 0.365
_refine_diff_density_min -0.276
_refine_diff_density_rms 0.079
_refine_ls_abs_structure_details 'Flack H D (1983), Acta Cryst. A39, 876-881'
_refine_ls_abs_structure_Flack 0.019(9)
_refine_ls_extinction_method none
_refine_ls_goodness_of_fit_ref 1.024
_refine_ls_hydrogen_treatment constr
_refine_ls_matrix_type full
_refine_ls_number_parameters 127
_refine_ls_number_reflns 2760
_refine_ls_number_restraints 0
_refine_ls_restrained_S_all 1.024
_refine_ls_R_factor_all 0.0389
_refine_ls_R_factor_gt 0.0268
_refine_ls_shift/su_max 0.001
_refine_ls_shift/su_mean 0.000
_refine_ls_structure_factor_coef Fsqd
_refine_ls_weighting_details 'calc w=1/[\s^2^(Fo^2^)+(0.0184P)^2^+0.0000P] where P=(Fo^2^+2Fc^2^)/3'
_refine_ls_weighting_scheme calc
_refine_ls_wR_factor_gt 0.0499
_refine_ls_wR_factor_ref 0.0527
_reflns_number_gt 2343
_reflns_number_total 2760
_reflns_threshold_expression >2sigma(I)
_cod_data_source_file ja900853t_si_003.cif
_cod_data_source_block clstme
_cod_database_code 4104400

loop_
_symmetry_equiv_pos_as_xyz
'x, y, z'
'-x+1/2, -y, z+1/2'
'-x, y+1/2, -z+1/2'
'x+1/2, -y+1/2, -z'

loop_
_atom_site_label
_atom_site_type_symbol
_atom_site_fract_x
_atom_site_fract_y
_atom_site_fract_z
_atom_site_U_iso_or_equiv
_atom_site_adp_type
_atom_site_occupancy
_atom_site_symmetry_multiplicity
_atom_site_calc_flag
_atom_site_refinement_flags
Se2 Se 0.16161(9) 0.693917(19) 0.42753(2) 0.03394(9) Uani 1 1 d .
Se1 Se 0.89236(9) 0.51139(2) 0.17719(2) 0.03755(10) Uani 1 1 d .
S2 S 0.0446(2) 0.60654(6) 0.53572(6) 0.0381(2) Uani 1 1 d .
S1 S 1.0358(2) 0.37542(5) 0.21680(6) 0.0408(2) Uani 1 1 d .
Cl1 Cl 0.5081(2) 0.68789(5) 0.24400(5) 0.0432(2) Uani 1 1 d .
N3 N 0.2279(7) 0.51516(17) 0.50475(18) 0.0372(7) Uani 1 1 d .
C3 C 0.5258(8) 0.59549(18) 0.3064(2) 0.0286(7) Uani 1 1 d .
C5 C 0.3798(7) 0.51848(18) 0.4338(2) 0.0297(7) Uani 1 1 d .
C2 C 0.6880(8) 0.52093(18) 0.2790(2) 0.0280(7) Uani 1 1 d .
C4 C 0.3790(8) 0.59626(17) 0.38257(19) 0.0268(7) Uani 1 1 d .
N2 N 0.5421(7) 0.44481(15) 0.40608(17) 0.0320(6) Uani 1 1 d .
C1 C 0.7011(8) 0.44412(19) 0.3301(2) 0.0316(7) Uani 1 1 d .
N1 N 0.8600(8) 0.37326(16) 0.30830(18) 0.0384(7) Uani 1 1 d .
C6 C 0.5442(12) 0.3646(2) 0.4571(2) 0.0531(11) Uani 1 1 d .
H6A H 0.4250 0.3748 0.5069 0.080 Uiso 1 1 calc R
H6B H 0.7601 0.3495 0.4710 0.080 Uiso 1 1 calc R
H6C H 0.4490 0.3169 0.4267 0.080 Uiso 1 1 calc R

loop_
_atom_site_aniso_label
_atom_site_aniso_U_11
_atom_site_aniso_U_22
_atom_site_aniso_U_33
_atom_site_aniso_U_23
_atom_site_aniso_U_13
_atom_site_aniso_U_12
Se2 0.03541(18) 0.02969(15) 0.0367(2) -0.00499(14) 0.00124(18) -0.00082(15)
Se1 0.0424(2) 0.03764(17) 0.0326(2) -0.00582(14) 0.00236(18) -0.00004(16)
S2 0.0383(5) 0.0443(5) 0.0317(5) -0.0017(4) 0.0039(4) 0.0008(4)
S1 0.0441(6) 0.0350(4) 0.0433(5) -0.0102(4) -0.0015(5) 0.0068(4)
Cl1 0.0600(6) 0.0287(4) 0.0409(5) 0.0066(3) 0.0050(4) -0.0002(4)
N3 0.0392(17) 0.0397(15) 0.0326(17) 0.0056(13) 0.0013(14) 0.0011(13)
C3 0.0356(17) 0.0222(13) 0.0279(18) 0.0001(11) -0.0065(14) -0.0031(12)
C5 0.0264(15) 0.0335(14) 0.0292(18) -0.0019(13) -0.0051(16) -0.0009(14)
C2 0.0295(16) 0.0290(14) 0.0255(17) -0.0041(13) -0.0031(15) -0.0040(13)
C4 0.0269(17) 0.0245(13) 0.0289(17) -0.0040(12) -0.0022(16) -0.0005(13)
N2 0.0366(16) 0.0285(12) 0.0311(17) 0.0042(11) -0.0018(13) 0.0031(12)
C1 0.0281(18) 0.0300(15) 0.037(2) -0.0050(14) -0.0093(16) -0.0019(13)
N1 0.0445(17) 0.0303(12) 0.0405(17) -0.0057(11) -0.0058(16) 0.0050(13)
C6 0.073(3) 0.0386(18) 0.048(2) 0.0147(17) 0.011(2) 0.011(2)

loop_
_atom_type_symbol
_atom_type_description
_atom_type_scat_dispersion_real
_atom_type_scat_dispersion_imag
_atom_type_scat_source
C C 0.0033 0.0016 'International Tables Vol C Tables 4.2.6.8 and 6.1.1.4'
H H 0.0000 0.0000 'International Tables Vol C Tables 4.2.6.8 and 6.1.1.4'
N N 0.0061 0.0033 'International Tables Vol C Tables 4.2.6.8 and 6.1.1.4'
S S 0.1246 0.1234 'International Tables Vol C Tables 4.2.6.8 and 6.1.1.4'
Cl Cl 0.1484 0.1585 'International Tables Vol C Tables 4.2.6.8 and 6.1.1.4'
Se Se -0.0929 2.2259 'International Tables Vol C Tables 4.2.6.8 and 6.1.1.4'

loop_
_geom_angle_atom_site_label_1
_geom_angle_atom_site_label_2
_geom_angle_atom_site_label_3
_geom_angle
C4 Se2 S2 86.75(10)
C2 Se1 S1 86.71(9)
N3 S2 Se2 98.93(11)
N1 S1 Se1 98.86(10)
C5 N3 S2 117.1(2)
C4 C3 C2 120.7(3)
C4 C3 Cl1 119.7(2)
C2 C3 Cl1 119.6(3)
N3 C5 N2 119.4(3)
N3 C5 C4 122.2(3)
N2 C5 C4 118.4(3)
C3 C2 C1 119.8(3)
C3 C2 Se1 124.7(2)
C1 C2 Se1 115.5(2)
C3 C4 C5 120.4(3)
C3 C4 Se2 124.6(2)
C5 C4 Se2 115.0(2)
C5 N2 C1 121.7(3)
C5 N2 C6 119.3(3)
C1 N2 C6 119.0(3)
N1 C1 N2 119.0(3)
N1 C1 C2 122.1(3)
N2 C1 C2 118.9(3)
C1 N1 S1 116.8(2)

loop_
_geom_bond_atom_site_label_1
_geom_bond_atom_site_label_2
_geom_bond_distance
Se2 C4 1.883(3)
Se2 S2 2.2462(9)
Se1 C2 1.860(3)
Se1 S1 2.2381(9)
S2 N3 1.660(3)
S1 N1 1.652(3)
Cl1 C3 1.726(3)
N3 C5 1.312(4)
C3 C4 1.376(4)
C3 C2 1.390(4)
C5 N2 1.381(4)
C5 C4 1.440(4)
C2 C1 1.427(4)
N2 C1 1.397(4)
N2 C6 1.468(4)
C1 N1 1.311(4)
